data_7106331
loop_
_publ_author_name
'Dario Braga'
'Simone d'Agostino'
'Eros D'Amen'
'Fabrizia Grepioni'

_publ_section_title
;
 Polymorphs from supramolecular gels: four crystal forms of the same
 silver(I) supergelator crystallized directly from its gels
;
_journal_name_full Chem.Commun.
_journal_page_first 5154
_journal_paper_doi 10.1039/c1cc10305a
_journal_volume 47
_journal_year 2011
_chemical_formula_sum 'C16 H13 Ag0.5 N3.5 O2.5'
_chemical_formula_weight 348.23
_chemical_name_systematic
;
?
;
_space_group_IT_number 15
_symmetry_cell_setting monoclinic
_symmetry_space_group_name_Hall '-C 2yc'
_symmetry_space_group_name_H-M 'C 1 2/c 1'
_atom_sites_solution_hydrogens geom
_atom_sites_solution_primary direct
_atom_sites_solution_secondary difmap
_audit_creation_method SHELXL-97
_cell_angle_alpha 90.00
_cell_angle_beta 98.141(7)
_cell_angle_gamma 90.00
_cell_formula_units_Z 8
_cell_length_a 13.8418(12)
_cell_length_b 8.3439(7)
_cell_length_c 25.2079(19)
_cell_measurement_reflns_used 2152
_cell_measurement_temperature 293(2)
_cell_measurement_theta_max 28.8421
_cell_measurement_theta_min 2.8444
_cell_volume 2882.0(4)
_computing_cell_refinement
;
CrysAlisPro, Oxford Diffraction Ltd.,
Version 1.171.33.46 (release 27-08-2009 CrysAlis171 .NET)
(compiled Aug 27 2009,17:19:36)
;
_computing_data_collection
;
CrysAlisPro, Oxford Diffraction Ltd.,
Version 1.171.33.46 (release 27-08-2009 CrysAlis171 .NET)
(compiled Aug 27 2009,17:19:36)
;
_computing_data_reduction
;
CrysAlisPro, Oxford Diffraction Ltd.,
Version 1.171.33.46 (release 27-08-2009 CrysAlis171 .NET)
(compiled Aug 27 2009,17:19:36)
;
_computing_structure_refinement 'SHELXL-97 (Sheldrick, 2008)'
_computing_structure_solution 'SHELXS-97 (Sheldrick, 2008)'
_diffrn_ambient_temperature 293(2)
_diffrn_measured_fraction_theta_full 0.999
_diffrn_measured_fraction_theta_max 0.862
_diffrn_measurement_details
;
1 omega 61.00 88.00 1.0000 9.0000
omega____ theta____ kappa____ phi______ frames
- 18.0642 179.0000 -90.0000 27

2 omega -45.00 91.00 1.0000 9.0000
omega____ theta____ kappa____ phi______ frames
- 18.0642 0.0000 -30.0000 136

3 omega -95.00 -58.00 1.0000 9.0000
omega____ theta____ kappa____ phi______ frames
- -18.5330 179.0000 0.0000 37

4 omega -93.00 -60.00 1.0000 9.0000
omega____ theta____ kappa____ phi______ frames
- -18.5330 179.0000 -180.0000 33

;
_diffrn_measurement_device '92mm CCD camera (sapphire) on \k-goniostat'
_diffrn_measurement_device_type 'Xcalibur, Sapphire3'
_diffrn_radiation_monochromator graphite
_diffrn_radiation_source 'Enhance (Mo) X-ray Source'
_diffrn_radiation_type MoK\a
_diffrn_radiation_wavelength 0.71073
_diffrn_reflns_av_R_equivalents 0.0296
_diffrn_reflns_av_sigmaI/netI 0.0589
_diffrn_reflns_limit_h_max 18
_diffrn_reflns_limit_h_min -16
_diffrn_reflns_limit_k_max 11
_diffrn_reflns_limit_k_min -6
_diffrn_reflns_limit_l_max 31
_diffrn_reflns_limit_l_min -30
_diffrn_reflns_number 6327
_diffrn_reflns_theta_full 25.00
_diffrn_reflns_theta_max 28.87
_diffrn_reflns_theta_min 2.86
_exptl_absorpt_coefficient_mu 0.756
_exptl_absorpt_correction_T_max 1.00000
_exptl_absorpt_correction_T_min 0.63076
_exptl_absorpt_correction_type multi-scan
_exptl_absorpt_process_details
;
CrysAlisPro, Oxford Diffraction Ltd.,
Version 1.171.33.46 (release 27-08-2009 CrysAlis171 .NET)
(compiled Aug 27 2009,17:19:36)
Empirical absorption correction using spherical harmonics,
implemented in SCALE3 ABSPACK scaling algorithm.
;
_exptl_crystal_colour colourless
_exptl_crystal_density_diffrn 1.605
_exptl_crystal_density_method 'not measured'
_exptl_crystal_description prism
_exptl_crystal_F_000 1416
_exptl_crystal_size_max 0.15
_exptl_crystal_size_mid 0.12
_exptl_crystal_size_min 0.11
_refine_diff_density_max 0.405
_refine_diff_density_min -0.406
_refine_diff_density_rms 0.055
_refine_ls_extinction_method none
_refine_ls_goodness_of_fit_ref 0.889
_refine_ls_hydrogen_treatment mixed
_refine_ls_matrix_type full
_refine_ls_number_parameters 214
_refine_ls_number_reflns 3262
_refine_ls_number_restraints 0
_refine_ls_restrained_S_all 0.889
_refine_ls_R_factor_all 0.0892
_refine_ls_R_factor_gt 0.0415
_refine_ls_shift/su_max 0.000
_refine_ls_shift/su_mean 0.000
_refine_ls_structure_factor_coef Fsqd
_refine_ls_weighting_details 'calc w=1/[\s^2^(Fo^2^)+(0.0473P)^2^+0.0000P] where P=(Fo^2^+2Fc^2^)/3'
_refine_ls_weighting_scheme calc
_refine_ls_wR_factor_gt 0.0843
_refine_ls_wR_factor_ref 0.0959
_reflns_number_gt 1921
_reflns_number_total 3262
_reflns_threshold_expression >2sigma(I)
_cod_data_source_file c1cc10305a.txt
_cod_data_source_block crist_gel
_cod_original_sg_symbol_H-M C2/c
_cod_original_formula_sum 'C16 H13 Ag0.50 N3.50 O2.50'
_cod_database_code 7106331

loop_
_symmetry_equiv_pos_as_xyz
'x, y, z'
'-x, y, -z+1/2'
'x+1/2, y+1/2, z'
'-x+1/2, y+1/2, -z+1/2'
'-x, -y, -z'
'x, -y, z-1/2'
'-x+1/2, -y+1/2, -z'
'x+1/2, -y+1/2, z-1/2'

loop_
_atom_site_label
_atom_site_type_symbol
_atom_site_fract_x
_atom_site_fract_y
_atom_site_fract_z
_atom_site_U_iso_or_equiv
_atom_site_adp_type
_atom_site_occupancy
_atom_site_symmetry_multiplicity
_atom_site_calc_flag
_atom_site_refinement_flags
_atom_site_disorder_assembly
_atom_site_disorder_group
Ag1 Ag 0.0000 0.0000 0.5000 0.06589(17) Uani 1 2 d S . .
N1 N -0.00783(18) 0.1976(3) 0.55301(11) 0.0494(6) Uani 1 1 d . . .
N2 N 0.10471(19) 0.7239(3) 0.61625(12) 0.0495(7) Uani 1 1 d . . .
H2N H 0.0851(17) 0.705(3) 0.6446(11) 0.029(8) Uiso 1 1 d . . .
N3 N 0.1408(2) 0.9634(3) 0.65668(12) 0.0529(7) Uani 1 1 d . . .
H3N H 0.1105(18) 0.929(3) 0.6773(11) 0.028(8) Uiso 1 1 d . . .
N4 N 0.0000 0.2261(5) 0.2500 0.0619(11) Uani 1 2 d S . .
O1 O 0.17290(15) 0.9216(3) 0.57195(9) 0.0550(6) Uani 1 1 d . . .
O2 O -0.0446(2) 0.2997(4) 0.27968(12) 0.1159(12) Uani 1 1 d . . .
O3 O 0.0000 0.0829(5) 0.2500 0.1254(19) Uani 1 2 d S . .
C1 C 0.2528(4) 1.4190(5) 0.69330(19) 0.0915(15) Uani 1 1 d . . .
H1 H 0.2783 1.5201 0.7022 0.110 Uiso 1 1 calc R . .
C2 C 0.1799(3) 1.3593(5) 0.71772(16) 0.0831(12) Uani 1 1 d . . .
H2 H 0.1551 1.4200 0.7436 0.100 Uiso 1 1 calc R . .
C3 C 0.2885(3) 1.3288(5) 0.65530(19) 0.0828(12) Uani 1 1 d . . .
H3 H 0.3387 1.3699 0.6384 0.099 Uiso 1 1 calc R . .
C4 C 0.1419(3) 1.2095(4) 0.70477(14) 0.0645(10) Uani 1 1 d . . .
H4 H 0.0917 1.1696 0.7220 0.077 Uiso 1 1 calc R . .
C5 C 0.2524(2) 1.1791(4) 0.64134(14) 0.0606(9) Uani 1 1 d . . .
H5 H 0.2779 1.1194 0.6154 0.073 Uiso 1 1 calc R . .
C6 C 0.1780(2) 1.1186(3) 0.66633(12) 0.0500(8) Uani 1 1 d . . .
C7 C 0.1419(2) 0.8739(3) 0.61195(13) 0.0416(7) Uani 1 1 d . . .
C8 C 0.10836(19) 0.5963(3) 0.58016(11) 0.0387(7) Uani 1 1 d . . .
C9 C 0.1695(2) 0.5943(4) 0.54247(12) 0.0455(7) Uani 1 1 d . . .
H9 H 0.2090 0.6826 0.5387 0.055 Uiso 1 1 calc R . .
C10 C 0.1738(2) 0.4606(4) 0.50934(13) 0.0492(8) Uani 1 1 d . . .
H10 H 0.2171 0.4611 0.4843 0.059 Uiso 1 1 calc R . .
C11 C 0.1166(2) 0.3311(4) 0.51286(12) 0.0499(8) Uani 1 1 d . . .
H11 H 0.1207 0.2435 0.4905 0.060 Uiso 1 1 calc R . .
C12 C 0.05131(19) 0.3291(3) 0.55033(12) 0.0409(7) Uani 1 1 d . . .
C13 C 0.0462(2) 0.4622(3) 0.58467(11) 0.0387(7) Uani 1 1 d . . .
C14 C -0.0224(2) 0.4550(4) 0.62105(13) 0.0490(8) Uani 1 1 d . . .
H14 H -0.0281 0.5400 0.6442 0.059 Uiso 1 1 calc R . .
C15 C -0.0800(2) 0.3232(4) 0.62214(14) 0.0577(9) Uani 1 1 d . . .
H15 H -0.1257 0.3176 0.6458 0.069 Uiso 1 1 calc R . .
C16 C -0.0697(2) 0.1979(4) 0.58760(15) 0.0587(9) Uani 1 1 d . . .
H16 H -0.1092 0.1084 0.5890 0.070 Uiso 1 1 calc R . .

loop_
_atom_site_aniso_label
_atom_site_aniso_U_11
_atom_site_aniso_U_22
_atom_site_aniso_U_33
_atom_site_aniso_U_23
_atom_site_aniso_U_13
_atom_site_aniso_U_12
Ag1 0.0897(3) 0.04084(19) 0.0622(3) -0.0097(2) -0.00631(19) -0.0111(2)
N1 0.0480(15) 0.0386(13) 0.0590(18) -0.0016(13) -0.0019(13) -0.0071(13)
N2 0.0675(18) 0.0427(14) 0.0438(17) -0.0064(13) 0.0268(14) -0.0163(13)
N3 0.0769(19) 0.0395(16) 0.0455(17) -0.0026(12) 0.0203(15) -0.0143(14)
N4 0.070(3) 0.063(3) 0.056(3) 0.000 0.018(2) 0.000
O1 0.0735(14) 0.0448(12) 0.0492(14) 0.0036(11) 0.0176(11) -0.0146(12)
O2 0.143(3) 0.135(3) 0.085(2) -0.036(2) 0.067(2) -0.001(2)
O3 0.088(3) 0.058(3) 0.228(6) 0.000 0.012(3) 0.000
C1 0.131(4) 0.041(2) 0.087(3) 0.001(2) -0.039(3) -0.017(3)
C2 0.127(4) 0.048(2) 0.066(3) -0.015(2) -0.015(2) 0.003(2)
C3 0.091(3) 0.061(2) 0.089(3) 0.013(2) -0.012(2) -0.026(2)
C4 0.086(3) 0.050(2) 0.055(2) -0.0067(17) -0.0018(18) 0.0038(19)
C5 0.065(2) 0.0478(18) 0.066(2) 0.0015(17) -0.0005(18) -0.0116(18)
C6 0.064(2) 0.0357(15) 0.0462(19) 0.0027(15) -0.0073(16) -0.0037(16)
C7 0.0412(16) 0.0362(15) 0.0476(19) 0.0026(14) 0.0066(14) -0.0021(14)
C8 0.0407(15) 0.0384(15) 0.0370(17) -0.0006(13) 0.0055(13) -0.0025(14)
C9 0.0446(16) 0.0459(17) 0.0470(19) 0.0006(15) 0.0101(14) -0.0085(15)
C10 0.0490(17) 0.056(2) 0.0459(19) -0.0004(15) 0.0177(14) 0.0001(16)
C11 0.0578(19) 0.0482(18) 0.0438(18) -0.0097(15) 0.0082(15) 0.0024(17)
C12 0.0408(16) 0.0352(14) 0.0436(18) -0.0016(13) -0.0047(13) -0.0004(14)
C13 0.0368(15) 0.0374(16) 0.0410(16) 0.0027(12) 0.0028(12) -0.0007(12)
C14 0.0535(18) 0.0445(17) 0.052(2) -0.0005(14) 0.0169(15) -0.0088(15)
C15 0.054(2) 0.056(2) 0.068(2) 0.0028(18) 0.0248(17) -0.0109(17)
C16 0.0500(19) 0.0458(18) 0.078(3) 0.0045(18) 0.0007(18) -0.0142(16)

loop_
_atom_type_symbol
_atom_type_description
_atom_type_scat_dispersion_real
_atom_type_scat_dispersion_imag
_atom_type_scat_source
C C 0.0033 0.0016 'International Tables Vol C Tables 4.2.6.8 and 6.1.1.4'
H H 0.0000 0.0000 'International Tables Vol C Tables 4.2.6.8 and 6.1.1.4'
Ag Ag -0.8971 1.1015 'International Tables Vol C Tables 4.2.6.8 and 6.1.1.4'
N N 0.0061 0.0033 'International Tables Vol C Tables 4.2.6.8 and 6.1.1.4'
O O 0.0106 0.0060 'International Tables Vol C Tables 4.2.6.8 and 6.1.1.4'

loop_
_geom_angle_atom_site_label_1
_geom_angle_atom_site_label_2
_geom_angle_atom_site_label_3
_geom_angle
_geom_angle_site_symmetry_1
_geom_angle_site_symmetry_3
_geom_angle_publ_flag
N1 Ag1 N1 180.00(11) 5_556 . ?
C16 N1 C12 118.8(3) . . ?
C16 N1 Ag1 121.0(2) . . ?
C12 N1 Ag1 120.1(2) . . ?
C7 N2 C8 126.5(3) . . ?
C7 N3 C6 127.4(3) . . ?
O3 N4 O2 120.7(2) . 2 ?
O3 N4 O2 120.7(2) . . ?
O2 N4 O2 118.6(5) 2 . ?
C2 C1 C3 119.0(4) . . ?
C1 C2 C4 120.8(4) . . ?
C5 C3 C1 121.8(4) . . ?
C2 C4 C6 120.0(4) . . ?
C3 C5 C6 119.0(4) . . ?
C5 C6 C4 119.3(3) . . ?
C5 C6 N3 122.6(3) . . ?
C4 C6 N3 118.0(3) . . ?
O1 C7 N3 123.7(3) . . ?
O1 C7 N2 123.2(3) . . ?
N3 C7 N2 113.1(3) . . ?
C9 C8 N2 123.0(3) . . ?
C9 C8 C13 119.2(3) . . ?
N2 C8 C13 117.7(2) . . ?
C8 C9 C10 120.7(3) . . ?
C11 C10 C9 121.6(3) . . ?
C10 C11 C12 119.7(3) . . ?
N1 C12 C11 119.3(3) . . ?
N1 C12 C13 120.9(3) . . ?
C11 C12 C13 119.8(3) . . ?
C12 C13 C14 117.4(3) . . ?
C12 C13 C8 118.9(3) . . ?
C14 C13 C8 123.7(3) . . ?
C15 C14 C13 119.9(3) . . ?
C14 C15 C16 119.0(3) . . ?
N1 C16 C15 124.0(3) . . ?

loop_
_geom_bond_atom_site_label_1
_geom_bond_atom_site_label_2
_geom_bond_distance
_geom_bond_site_symmetry_2
_geom_bond_publ_flag
Ag1 N1 2.135(3) 5_556 ?
Ag1 N1 2.135(3) . ?
N1 C16 1.306(4) . ?
N1 C12 1.376(4) . ?
N2 C7 1.363(4) . ?
N2 C8 1.406(4) . ?
N3 C7 1.354(4) . ?
N3 C6 1.402(4) . ?
N4 O3 1.194(5) . ?
N4 O2 1.204(3) 2 ?
N4 O2 1.204(3) . ?
O1 C7 1.218(3) . ?
C1 C2 1.349(6) . ?
C1 C3 1.365(6) . ?
C2 C4 1.377(5) . ?
C3 C5 1.373(5) . ?
C4 C6 1.379(4) . ?
C5 C6 1.377(4) . ?
C8 C9 1.359(4) . ?
C8 C13 1.426(4) . ?
C9 C10 1.399(4) . ?
C10 C11 1.350(4) . ?
C11 C12 1.397(4) . ?
C12 C13 1.416(4) . ?
C13 C14 1.411(4) . ?
C14 C15 1.361(4) . ?
C15 C16 1.380(4) . ?
